data_1515045
loop_
_publ_author_name
'Zhong, Fangrui'
'Han, Xiaoyu'
'Wang, Youqing'
'Lu, Yixin'

_publ_section_title
;
 Highly enantioselective [4 + 2] annulations catalyzed by amino acid-based
 phosphines: Synthesis of functionalized cyclohexenes and
 3-spirocyclohexene-2-oxindoles
;
_journal_issue 4
_journal_name_full 'Chemical Science'
_journal_page_first 1231
_journal_paper_doi 10.1039/c2sc00963c
_journal_volume 3
_journal_year 2012
_chemical_absolute_configuration ad
_chemical_formula_sum 'C21 H21 Br N2 O4'
_chemical_formula_weight 445.31
_chemical_name_systematic
;
?
;
_space_group_IT_number 5
_symmetry_cell_setting monoclinic
_symmetry_space_group_name_Hall 'C 2y'
_symmetry_space_group_name_H-M 'C 1 2 1'
_atom_sites_solution_hydrogens geom
_atom_sites_solution_primary direct
_atom_sites_solution_secondary difmap
_audit_creation_method SHELXL-97
_cell_angle_alpha 90.00
_cell_angle_beta 112.859(2)
_cell_angle_gamma 90.00
_cell_formula_units_Z 4
_cell_length_a 21.316(2)
_cell_length_b 6.3205(6)
_cell_length_c 17.4926(17)
_cell_measurement_reflns_used 2749
_cell_measurement_temperature 223(2)
_cell_measurement_theta_max 19.56
_cell_measurement_theta_min 2.53
_cell_volume 2171.6(4)
_computing_cell_refinement 'Bruker SMART'
_computing_data_collection 'Bruker SMART'
_computing_data_reduction 'Bruker SAINT'
_computing_molecular_graphics 'Bruker SHELXTL'
_computing_publication_material 'Bruker SHELXTL'
_computing_structure_refinement 'SHELXL-97 (Sheldrick, 1997)'
_computing_structure_solution 'SHELXS-97 (Sheldrick, 1990)'
_diffrn_ambient_temperature 223(2)
_diffrn_measured_fraction_theta_full 1.000
_diffrn_measured_fraction_theta_max 1.000
_diffrn_measurement_device_type 'CCD area detector'
_diffrn_measurement_method 'phi and omega scans'
_diffrn_radiation_monochromator graphite
_diffrn_radiation_source 'fine-focus sealed tube'
_diffrn_radiation_type MoK\a
_diffrn_radiation_wavelength 0.71073
_diffrn_reflns_av_R_equivalents 0.0454
_diffrn_reflns_av_sigmaI/netI 0.0736
_diffrn_reflns_limit_h_max 27
_diffrn_reflns_limit_h_min -27
_diffrn_reflns_limit_k_max 8
_diffrn_reflns_limit_k_min -8
_diffrn_reflns_limit_l_max 22
_diffrn_reflns_limit_l_min -22
_diffrn_reflns_number 13985
_diffrn_reflns_theta_full 27.50
_diffrn_reflns_theta_max 27.50
_diffrn_reflns_theta_min 1.26
_exptl_absorpt_coefficient_mu 1.920
_exptl_absorpt_correction_T_max 0.8312
_exptl_absorpt_correction_T_min 0.3921
_exptl_absorpt_correction_type multi-scan
_exptl_absorpt_process_details 'Sadabs, (Sheldrick 2001)'
_exptl_crystal_colour Colourless
_exptl_crystal_density_diffrn 1.362
_exptl_crystal_density_meas ?
_exptl_crystal_density_method 'not measured'
_exptl_crystal_description Plate
_exptl_crystal_F_000 912
_exptl_crystal_size_max 0.60
_exptl_crystal_size_mid 0.20
_exptl_crystal_size_min 0.10
_refine_diff_density_max 0.362
_refine_diff_density_min -0.328
_refine_diff_density_rms 0.093
_refine_ls_abs_structure_details 'Flack H D (1983), Acta Cryst. A39, 876-881'
_refine_ls_abs_structure_Flack 0.024(11)
_refine_ls_extinction_method none
_refine_ls_goodness_of_fit_ref 1.010
_refine_ls_hydrogen_treatment constr
_refine_ls_matrix_type full
_refine_ls_number_parameters 257
_refine_ls_number_reflns 4967
_refine_ls_number_restraints 1
_refine_ls_restrained_S_all 1.010
_refine_ls_R_factor_all 0.0884
_refine_ls_R_factor_gt 0.0479
_refine_ls_shift/su_max 0.000
_refine_ls_shift/su_mean 0.000
_refine_ls_structure_factor_coef Fsqd
_refine_ls_weighting_details 'calc w=1/[\s^2^(Fo^2^)+(0.0532P)^2^+0.0000P] where P=(Fo^2^+2Fc^2^)/3'
_refine_ls_weighting_scheme calc
_refine_ls_wR_factor_gt 0.1018
_refine_ls_wR_factor_ref 0.1286
_reflns_number_gt 3130
_reflns_number_total 4967
_reflns_threshold_expression >2sigma(I)
_cod_data_source_file c2sc00963c.txt
_cod_data_source_block b478
_cod_depositor_comments
;
The following automatic conversions were performed:

'_symmetry_cell_setting' value 'Monoclinic' changed to 'monoclinic'
according to
/usr/data/users/saulius/automatic-downloads/retrospective/RSC/lib/dictionaries/cif_core.dic
dictionary named 'cif_core.dic' version 2.4.2 from
2011-04-26.

'_exptl_absorpt_correction_type' value 'Multi-scan'
changed to 'multi-scan' according to
/usr/data/users/saulius/automatic-downloads/retrospective/RSC/lib/dictionaries/cif_core.dic
dictionary named 'cif_core.dic' version 2.4.2 from 2011-04-26.

Automatic conversion script
Id: cif_fix_values 2281 2013-09-26 08:29:07Z andrius 

The following automatic conversions were performed:

'_exptl_crystal_density_meas' value 'Not Measured' was changed to '?'
- the value is perceived as not measured.

Automatic conversion script
Id: cif_fix_values 3008 2015-01-20 13:52:24Z robertas 
;
_cod_original_sg_symbol_H-M C2
_cod_database_code 1515045

loop_
_symmetry_equiv_pos_as_xyz
'x, y, z'
'-x, y, -z'
'x+1/2, y+1/2, z'
'-x+1/2, y+1/2, -z'

loop_
_atom_site_label
_atom_site_type_symbol
_atom_site_fract_x
_atom_site_fract_y
_atom_site_fract_z
_atom_site_U_iso_or_equiv
_atom_site_adp_type
_atom_site_occupancy
_atom_site_symmetry_multiplicity
_atom_site_calc_flag
_atom_site_refinement_flags
Br1 Br 0.56936(2) 0.72875(10) 0.96059(3) 0.0914(2) Uani 1 1 d .
O1 O 0.8659(2) 0.5121(5) 0.6444(2) 0.0888(10) Uani 1 1 d .
O2 O 0.80754(16) 0.7876(6) 0.57393(17) 0.0781(10) Uani 1 1 d .
O3 O 1.03328(14) 0.8055(6) 0.8100(2) 0.0834(11) Uani 1 1 d .
O4 O 0.95278(13) 0.9261(5) 0.69081(17) 0.0600(7) Uani 1 1 d .
N1 N 0.7842(3) 0.3107(6) 0.7532(3) 0.0936(14) Uani 1 1 d .
N2 N 0.6724(2) 0.8565(9) 0.6427(3) 0.0879(14) Uani 1 1 d .
C1 C 0.74534(18) 0.7823(5) 0.8663(2) 0.0427(8) Uani 1 1 d .
C2 C 0.7356(2) 0.5952(7) 0.9021(2) 0.0527(10) Uani 1 1 d .
H2 H 0.7648 0.4796 0.9077 0.063 Uiso 1 1 calc R
C3 C 0.6834(2) 0.5790(7) 0.9295(3) 0.0586(11) Uani 1 1 d .
H3 H 0.6763 0.4518 0.9527 0.070 Uiso 1 1 calc R
C4 C 0.64189(19) 0.7497(8) 0.9226(2) 0.0564(10) Uani 1 1 d .
C5 C 0.6497(2) 0.9351(7) 0.8874(3) 0.0585(11) Uani 1 1 d .
H5 H 0.6204 1.0501 0.8825 0.070 Uiso 1 1 calc R
C6 C 0.70196(19) 0.9497(6) 0.8587(2) 0.0522(10) Uani 1 1 d .
H6 H 0.7078 1.0759 0.8337 0.063 Uiso 1 1 calc R
C7 C 0.80384(17) 0.8082(5) 0.8372(2) 0.0418(8) Uani 1 1 d .
H7 H 0.8112 0.9624 0.8350 0.050 Uiso 1 1 calc R
C8 C 0.87130(17) 0.7161(10) 0.8970(2) 0.0594(9) Uani 1 1 d .
H8A H 0.8848 0.7872 0.9508 0.071 Uiso 1 1 calc R
H8B H 0.8652 0.5654 0.9054 0.071 Uiso 1 1 calc R
C9 C 0.92643(17) 0.7413(9) 0.8653(2) 0.0589(9) Uani 1 1 d .
H9 H 0.9717 0.7246 0.9029 0.071 Uiso 1 1 calc R
C10 C 0.91542(17) 0.7854(6) 0.7877(2) 0.0468(9) Uani 1 1 d .
C11 C 0.84516(17) 0.8017(5) 0.7189(2) 0.0407(8) Uani 1 1 d .
H11 H 0.8361 0.9529 0.7038 0.049 Uiso 1 1 calc R
C12 C 0.78938(15) 0.7217(7) 0.74875(19) 0.0410(7) Uani 1 1 d .
C13 C 0.7866(2) 0.4885(7) 0.7499(3) 0.0583(10) Uani 1 1 d .
C14 C 0.72263(19) 0.7980(6) 0.6891(2) 0.0524(10) Uani 1 1 d .
C15 C 0.9754(2) 0.8357(7) 0.7652(3) 0.0569(10) Uani 1 1 d .
C16 C 0.9988(2) 1.0172(9) 0.6533(3) 0.0729(13) Uani 1 1 d .
C17 C 1.0404(3) 1.1891(13) 0.7081(4) 0.119(3) Uani 1 1 d .
H17A H 1.0109 1.2834 0.7227 0.178 Uiso 1 1 calc R
H17B H 1.0634 1.2681 0.6791 0.178 Uiso 1 1 calc R
H17C H 1.0739 1.1276 0.7581 0.178 Uiso 1 1 calc R
C18 C 1.0416(4) 0.8440(14) 0.6395(5) 0.145(3) Uani 1 1 d .
H18A H 1.0658 0.8981 0.6067 0.218 Uiso 1 1 calc R
H18B H 1.0126 0.7276 0.6104 0.218 Uiso 1 1 calc R
H18C H 1.0742 0.7948 0.6927 0.218 Uiso 1 1 calc R
C19 C 0.9489(3) 1.1087(10) 0.5729(3) 0.0905(16) Uani 1 1 d .
H19A H 0.9169 1.1994 0.5843 0.136 Uiso 1 1 calc R
H19B H 0.9244 0.9947 0.5364 0.136 Uiso 1 1 calc R
H19C H 0.9733 1.1907 0.5465 0.136 Uiso 1 1 calc R
C20 C 0.8421(2) 0.6813(7) 0.6419(3) 0.0543(11) Uani 1 1 d .
C21 C 0.8017(4) 0.6876(14) 0.4955(3) 0.122(3) Uani 1 1 d .
H21A H 0.8423 0.7171 0.4851 0.182 Uiso 1 1 calc R
H21B H 0.7622 0.7439 0.4504 0.182 Uiso 1 1 calc R
H21C H 0.7966 0.5359 0.4992 0.182 Uiso 1 1 calc R

loop_
_atom_site_aniso_label
_atom_site_aniso_U_11
_atom_site_aniso_U_22
_atom_site_aniso_U_33
_atom_site_aniso_U_23
_atom_site_aniso_U_13
_atom_site_aniso_U_12
Br1 0.0964(4) 0.0961(4) 0.1179(4) -0.0261(4) 0.0813(3) -0.0268(4)
O1 0.125(3) 0.062(2) 0.099(2) -0.0182(19) 0.064(2) 0.012(2)
O2 0.084(2) 0.101(3) 0.0459(16) -0.0033(17) 0.0217(15) 0.0036(19)
O3 0.0427(16) 0.112(3) 0.095(2) 0.017(2) 0.0262(16) 0.0129(16)
O4 0.0477(15) 0.083(2) 0.0565(17) 0.0042(15) 0.0280(13) -0.0059(14)
N1 0.144(4) 0.044(2) 0.120(3) -0.005(2) 0.081(3) -0.013(2)
N2 0.053(2) 0.141(4) 0.068(2) 0.031(3) 0.022(2) 0.005(2)
C1 0.0505(19) 0.039(2) 0.0389(18) 0.0046(15) 0.0176(16) -0.0028(15)
C2 0.068(3) 0.048(2) 0.051(2) 0.0117(19) 0.033(2) 0.014(2)
C3 0.077(3) 0.050(2) 0.060(3) 0.005(2) 0.039(2) -0.009(2)
C4 0.060(2) 0.063(3) 0.059(2) -0.019(2) 0.0368(19) -0.017(3)
C5 0.053(2) 0.060(3) 0.070(3) -0.004(2) 0.031(2) 0.004(2)
C6 0.060(2) 0.048(2) 0.053(2) 0.0045(18) 0.026(2) -0.0011(19)
C7 0.0490(19) 0.0335(17) 0.046(2) 0.0066(15) 0.0225(17) 0.0004(15)
C8 0.058(2) 0.076(3) 0.0445(19) 0.005(3) 0.0203(17) 0.004(3)
C9 0.0429(18) 0.073(3) 0.055(2) 0.012(3) 0.0123(16) 0.008(2)
C10 0.0399(18) 0.051(2) 0.049(2) 0.0005(17) 0.0167(16) 0.0037(16)
C11 0.0489(19) 0.0336(17) 0.0434(19) 0.0027(14) 0.0221(16) -0.0010(14)
C12 0.0495(17) 0.0334(16) 0.0445(17) 0.0032(19) 0.0232(15) -0.003(2)
C13 0.078(3) 0.041(2) 0.067(3) 0.001(2) 0.039(2) -0.008(2)
C14 0.045(2) 0.068(3) 0.046(2) 0.0130(19) 0.0201(19) -0.0035(19)
C15 0.048(2) 0.064(2) 0.063(3) -0.003(2) 0.027(2) 0.0036(19)
C16 0.063(3) 0.099(4) 0.073(3) -0.004(3) 0.045(2) -0.008(3)
C17 0.106(4) 0.141(6) 0.108(4) -0.002(4) 0.040(3) -0.069(5)
C18 0.158(6) 0.167(7) 0.170(7) 0.030(6) 0.130(6) 0.060(5)
C19 0.096(4) 0.116(4) 0.075(3) 0.011(3) 0.051(3) -0.003(3)
C20 0.060(2) 0.054(3) 0.059(3) -0.011(2) 0.034(2) -0.008(2)
C21 0.148(5) 0.159(7) 0.058(3) -0.034(4) 0.041(3) -0.027(5)

loop_
_atom_type_symbol
_atom_type_description
_atom_type_scat_dispersion_real
_atom_type_scat_dispersion_imag
_atom_type_scat_source
C C 0.0033 0.0016 'International Tables Vol C Tables 4.2.6.8 and 6.1.1.4'
H H 0.0000 0.0000 'International Tables Vol C Tables 4.2.6.8 and 6.1.1.4'
N N 0.0061 0.0033 'International Tables Vol C Tables 4.2.6.8 and 6.1.1.4'
O O 0.0106 0.0060 'International Tables Vol C Tables 4.2.6.8 and 6.1.1.4'
Br Br -0.2901 2.4595 'International Tables Vol C Tables 4.2.6.8 and 6.1.1.4'

loop_
_geom_angle_atom_site_label_1
_geom_angle_atom_site_label_2
_geom_angle_atom_site_label_3
_geom_angle
C20 O2 C21 116.1(5)
C15 O4 C16 123.1(3)
C6 C1 C2 119.0(3)
C6 C1 C7 119.3(3)
C2 C1 C7 121.7(3)
C3 C2 C1 120.2(4)
C4 C3 C2 119.5(4)
C5 C4 C3 121.9(3)
C5 C4 Br1 118.3(3)
C3 C4 Br1 119.8(3)
C4 C5 C6 118.4(4)
C1 C6 C5 121.0(4)
C1 C7 C8 113.9(3)
C1 C7 C12 114.9(3)
C8 C7 C12 108.5(3)
C9 C8 C7 111.9(3)
C10 C9 C8 123.9(3)
C9 C10 C15 119.0(3)
C9 C10 C11 124.0(3)
C15 C10 C11 116.9(3)
C10 C11 C20 110.9(3)
C10 C11 C12 111.0(3)
C20 C11 C12 110.9(3)
C13 C12 C14 107.6(3)
C13 C12 C7 109.3(3)
C14 C12 C7 110.6(3)
C13 C12 C11 111.6(3)
C14 C12 C11 107.9(3)
C7 C12 C11 109.7(3)
N1 C13 C12 177.7(5)
N2 C14 C12 178.7(4)
O3 C15 O4 126.9(4)
O3 C15 C10 124.0(4)
O4 C15 C10 109.0(3)
C17 C16 O4 109.0(4)
C17 C16 C18 112.8(5)
O4 C16 C18 109.5(5)
C17 C16 C19 110.3(5)
O4 C16 C19 102.2(3)
C18 C16 C19 112.5(5)
O1 C20 O2 125.4(4)
O1 C20 C11 123.4(4)
O2 C20 C11 111.1(3)

loop_
_geom_bond_atom_site_label_1
_geom_bond_atom_site_label_2
_geom_bond_distance
Br1 C4 1.910(3)
O1 C20 1.178(5)
O2 C20 1.314(5)
O2 C21 1.471(6)
O3 C15 1.193(5)
O4 C15 1.329(5)
O4 C16 1.492(5)
N1 C13 1.127(5)
N2 C14 1.125(5)
C1 C6 1.378(5)
C1 C2 1.391(5)
C1 C7 1.527(5)
C2 C3 1.375(6)
C3 C4 1.371(6)
C4 C5 1.364(7)
C5 C6 1.392(5)
C7 C8 1.527(5)
C7 C12 1.555(5)
C8 C9 1.490(5)
C9 C10 1.313(5)
C10 C15 1.510(5)
C10 C11 1.517(5)
C11 C20 1.526(5)
C11 C12 1.557(4)
C12 C13 1.476(6)
C12 C14 1.481(5)
C16 C17 1.492(8)
C16 C18 1.502(8)
C16 C19 1.510(7)
